data_7206647
loop_
_publ_author_name
'Huang, Fu-Ping'
'Bian, He-Dong'
'Yu, Qing'
'Tian, Jin-Lei'
'Liang, Hong'
'Yan, Shi-Ping'
'Liao, Dai-Zheng'
'Cheng, Peng'

_publ_section_title
;
 Coordination assemblies of Coii/Niii/Mnii/Znii with
 1,1&#x2032;-biphenyl-2,2&#x2032;-dicarboxylic acid and three positional
 isomeric ligands: structural diversity and properties
;
_journal_issue 21
_journal_name_full CrystEngComm
_journal_page_first 6538
_journal_paper_doi 10.1039/c1ce05562c
_journal_volume 13
_journal_year 2011
_chemical_formula_sum 'C26 H19 Co N5 O5'
_chemical_formula_weight 540.39
_chemical_name_systematic
;
?
;
_space_group_IT_number 14
_symmetry_cell_setting monoclinic
_symmetry_space_group_name_Hall '-P 2yn'
_symmetry_space_group_name_H-M 'P 1 21/n 1'
_atom_sites_solution_hydrogens geom
_atom_sites_solution_primary direct
_atom_sites_solution_secondary difmap
_audit_creation_method SHELXL-97
_cell_angle_alpha 90.00
_cell_angle_beta 106.81(3)
_cell_angle_gamma 90.00
_cell_formula_units_Z 4
_cell_length_a 9.4560(19)
_cell_length_b 20.106(4)
_cell_length_c 12.865(3)
_cell_measurement_temperature 293(2)
_cell_volume 2341.4(9)
_computing_structure_refinement 'SHELXL-97 (Sheldrick, 1997)'
_computing_structure_solution 'SHELXS-97 (Sheldrick, 1990)'
_diffrn_ambient_temperature 293(2)
_diffrn_measured_fraction_theta_full 0.995
_diffrn_measured_fraction_theta_max 0.995
_diffrn_radiation_monochromator graphite
_diffrn_radiation_source 'fine-focus sealed tube'
_diffrn_radiation_type MoK\a
_diffrn_radiation_wavelength 0.71073
_diffrn_reflns_av_R_equivalents 0.0726
_diffrn_reflns_av_sigmaI/netI 0.0781
_diffrn_reflns_limit_h_max 11
_diffrn_reflns_limit_h_min -11
_diffrn_reflns_limit_k_max 24
_diffrn_reflns_limit_k_min -24
_diffrn_reflns_limit_l_max 12
_diffrn_reflns_limit_l_min -15
_diffrn_reflns_number 13203
_diffrn_reflns_theta_full 25.25
_diffrn_reflns_theta_max 25.25
_diffrn_reflns_theta_min 3.03
_exptl_absorpt_coefficient_mu 0.783
_exptl_absorpt_correction_T_max 0.925
_exptl_absorpt_correction_T_min 0.893
_exptl_absorpt_correction_type multi-scan
_exptl_absorpt_process_details sadabs
_exptl_crystal_density_diffrn 1.533
_exptl_crystal_density_method 'not measured'
_exptl_crystal_F_000 1421
_exptl_crystal_size_max 0.50
_exptl_crystal_size_mid 0.12
_exptl_crystal_size_min 0.10
_refine_diff_density_max 0.459
_refine_diff_density_min -0.320
_refine_diff_density_rms 0.070
_refine_ls_extinction_method none
_refine_ls_goodness_of_fit_ref 1.045
_refine_ls_hydrogen_treatment constr
_refine_ls_matrix_type full
_refine_ls_number_parameters 334
_refine_ls_number_reflns 4231
_refine_ls_number_restraints 10
_refine_ls_restrained_S_all 1.047
_refine_ls_R_factor_all 0.0984
_refine_ls_R_factor_gt 0.0652
_refine_ls_shift/su_max 0.001
_refine_ls_shift/su_mean 0.000
_refine_ls_structure_factor_coef Fsqd
_refine_ls_weighting_details 'calc w=1/[\s^2^(Fo^2^)+(0.0285P)^2^+5.0000P] where P=(Fo^2^+2Fc^2^)/3'
_refine_ls_weighting_scheme calc
_refine_ls_wR_factor_gt 0.1063
_refine_ls_wR_factor_ref 0.1166
_reflns_number_gt 3226
_reflns_number_total 4231
_reflns_threshold_expression >2sigma(I)
_cod_data_source_file c1ce05562c.txt
_cod_data_source_block 4
_cod_depositor_comments
;
The following automatic conversions were performed:

'_symmetry_cell_setting' value 'MONOCLINIC' changed to 'monoclinic'
according to /home/saulius/struct/CIF-dictionaries/cif_core.dic
dictionary named 'cif_core.dic' version 2.4.1 from 2010-06-29.

Automatic conversion script
Id: cif_fix_values 1715 2011-07-08 13:25:40Z adriana 
;
_cod_original_cell_volume 2341.4(8)
_cod_original_sg_symbol_H-M p21/n
_cod_database_code 7206647

loop_
_symmetry_equiv_pos_as_xyz
'x, y, z'
'-x+1/2, y+1/2, -z+1/2'
'-x, -y, -z'
'x-1/2, -y-1/2, z-1/2'

loop_
_atom_site_label
_atom_site_type_symbol
_atom_site_fract_x
_atom_site_fract_y
_atom_site_fract_z
_atom_site_U_iso_or_equiv
_atom_site_adp_type
_atom_site_occupancy
_atom_site_symmetry_multiplicity
_atom_site_calc_flag
_atom_site_refinement_flags
Co1 Co 0.25227(6) 0.99118(3) 1.02123(5) 0.01888(16) Uani 1 1 d .
C1 C -0.0211(5) 1.06275(18) 0.8801(3) 0.0201(9) Uani 1 1 d .
C2 C 0.0171(4) 1.0791(2) 0.7784(3) 0.0233(10) Uani 1 1 d .
C3 C -0.0709(5) 1.0546(2) 0.6808(4) 0.0355(12) Uani 1 1 d .
H3 H -0.1582 1.0327 0.6791 0.043 Uiso 1 1 calc R
C4 C -0.0327(6) 1.0617(3) 0.5861(4) 0.0455(14) Uani 1 1 d .
H4 H -0.0937 1.0449 0.5213 0.055 Uiso 1 1 calc R
C5 C 0.0964(6) 1.0940(3) 0.5880(4) 0.0469(14) Uani 1 1 d .
H5 H 0.1258 1.0971 0.5251 0.056 Uiso 1 1 calc R
C6 C 0.1820(5) 1.1217(2) 0.6838(4) 0.0388(12) Uani 1 1 d .
H6 H 0.2670 1.1450 0.6839 0.047 Uiso 1 1 calc R
C7 C 0.1445(4) 1.1158(2) 0.7798(4) 0.0250(10) Uani 1 1 d .
C8 C 0.2295(4) 1.1559(2) 0.8748(4) 0.0255(10) Uani 1 1 d .
C9 C 0.1684(5) 1.2156(2) 0.8969(4) 0.0328(11) Uani 1 1 d .
H9 H 0.0725 1.2266 0.8571 0.039 Uiso 1 1 calc R
C10 C 0.2464(6) 1.2586(2) 0.9756(5) 0.0447(13) Uani 1 1 d .
H10 H 0.2025 1.2977 0.9895 0.054 Uiso 1 1 calc R
C11 C 0.3895(6) 1.2439(2) 1.0339(4) 0.0441(14) Uani 1 1 d .
H11 H 0.4429 1.2729 1.0872 0.053 Uiso 1 1 calc R
C12 C 0.4530(5) 1.1856(2) 1.0125(4) 0.0336(11) Uani 1 1 d .
H12 H 0.5504 1.1759 1.0507 0.040 Uiso 1 1 calc R
C13 C 0.3741(4) 1.14146(19) 0.9353(4) 0.0236(10) Uani 1 1 d .
C14 C 0.4452(5) 1.0763(2) 0.9227(3) 0.0206(9) Uani 1 1 d .
C15 C 0.1724(5) 0.9166(2) 0.7946(4) 0.0319(11) Uani 1 1 d .
H15 H 0.1975 0.9566 0.7682 0.038 Uiso 1 1 calc R
C16 C 0.1435(6) 0.8623(2) 0.7267(4) 0.0404(13) Uani 1 1 d .
H16 H 0.1456 0.8664 0.6551 0.048 Uiso 1 1 calc R
C17 C 0.1111(5) 0.8017(2) 0.7651(4) 0.0334(11) Uani 1 1 d .
H17 H 0.0925 0.7643 0.7205 0.040 Uiso 1 1 calc R
C18 C 0.1072(4) 0.79801(19) 0.8710(3) 0.0222(10) Uani 1 1 d .
C19 C 0.1326(4) 0.8556(2) 0.9319(3) 0.0229(10) Uani 1 1 d .
H19 H 0.1260 0.8534 1.0026 0.027 Uiso 1 1 calc R
C20 C 0.0808(5) 0.7360(2) 0.9231(3) 0.0224(10) Uani 1 1 d .
C21 C 0.1125(5) 0.6241(2) 1.1401(4) 0.0270(10) Uani 1 1 d .
C22 C 0.0429(5) 0.5645(2) 1.1482(4) 0.0409(13) Uani 1 1 d .
H22 H -0.0230 0.5458 1.0870 0.049 Uiso 1 1 calc R
C23 C 0.0714(5) 0.5332(2) 1.2464(4) 0.0403(13) Uani 1 1 d .
H23 H 0.0233 0.4933 1.2496 0.048 Uiso 1 1 calc R
C24 C 0.2306(5) 0.6137(2) 1.3298(4) 0.0340(11) Uani 1 1 d .
H24 H 0.2962 0.6312 1.3921 0.041 Uiso 1 1 calc R
C25 C 0.2079(5) 0.6484(2) 1.2337(4) 0.0355(12) Uani 1 1 d .
H25 H 0.2574 0.6882 1.2327 0.043 Uiso 1 1 calc R
C26 C 0.0830(5) 0.6600(2) 1.0368(3) 0.0240(10) Uani 1 1 d .
N1 N 0.1660(4) 0.91422(16) 0.8966(3) 0.0228(8) Uani 1 1 d .
N2 N -0.0052(4) 0.68619(17) 0.8740(3) 0.0265(9) Uani 1 1 d D
N3 N -0.0061(4) 0.63636(17) 0.9451(3) 0.0287(9) Uani 1 1 d .
N4 N 0.1395(4) 0.72174(16) 1.0276(3) 0.0270(9) Uani 1 1 d .
N5 N 0.1639(4) 0.55649(17) 1.3380(3) 0.0272(9) Uani 1 1 d .
O1 O 0.0815(3) 1.05661(13) 0.9670(2) 0.0229(7) Uani 1 1 d .
O2 O -0.1562(3) 1.05500(14) 0.8720(2) 0.0247(7) Uani 1 1 d .
O3 O 0.3717(3) 1.02382(13) 0.9179(2) 0.0221(7) Uani 1 1 d .
O4 O 0.5771(3) 1.07870(13) 0.9188(2) 0.0238(7) Uani 1 1 d .
O5 O 0.8434(4) 0.69240(17) 0.6698(3) 0.0616(12) Uani 1 1 d DU
H2A H -0.0614 0.6851 0.8034 0.074 Uiso 1 1 d RD
H5B H 0.7856 0.7183 0.6233 0.074 Uiso 1 1 d RD
H5A H 0.8206 0.6517 0.6515 0.074 Uiso 1 1 d RD

loop_
_atom_site_aniso_label
_atom_site_aniso_U_11
_atom_site_aniso_U_22
_atom_site_aniso_U_33
_atom_site_aniso_U_23
_atom_site_aniso_U_13
_atom_site_aniso_U_12
Co1 0.0169(3) 0.0182(3) 0.0229(3) -0.0008(3) 0.0079(2) -0.0003(2)
C1 0.025(2) 0.014(2) 0.023(2) -0.0024(17) 0.008(2) 0.0011(17)
C2 0.020(2) 0.025(2) 0.026(2) 0.0046(19) 0.0083(19) 0.0047(18)
C3 0.036(3) 0.046(3) 0.027(3) -0.005(2) 0.012(2) -0.010(2)
C4 0.045(3) 0.063(4) 0.027(3) -0.008(3) 0.009(3) -0.004(3)
C5 0.046(3) 0.068(4) 0.033(3) 0.000(3) 0.021(3) -0.004(3)
C6 0.036(3) 0.045(3) 0.043(3) 0.007(2) 0.022(3) -0.004(2)
C7 0.018(2) 0.028(2) 0.031(3) 0.007(2) 0.010(2) 0.0072(18)
C8 0.020(2) 0.024(2) 0.036(3) 0.006(2) 0.012(2) -0.0016(18)
C9 0.030(3) 0.027(3) 0.045(3) 0.003(2) 0.018(2) 0.009(2)
C10 0.048(3) 0.025(3) 0.071(4) -0.006(3) 0.032(3) 0.006(3)
C11 0.045(3) 0.034(3) 0.058(4) -0.018(3) 0.022(3) -0.008(2)
C12 0.026(3) 0.028(3) 0.047(3) -0.012(2) 0.010(2) -0.004(2)
C13 0.023(2) 0.018(2) 0.033(3) 0.0003(19) 0.014(2) -0.0014(18)
C14 0.025(2) 0.020(2) 0.018(2) 0.0015(17) 0.0066(18) 0.0023(18)
C15 0.042(3) 0.022(2) 0.032(3) 0.003(2) 0.011(2) -0.007(2)
C16 0.070(4) 0.033(3) 0.022(3) 0.000(2) 0.019(3) -0.009(3)
C17 0.050(3) 0.024(2) 0.027(3) -0.005(2) 0.012(2) -0.003(2)
C18 0.024(2) 0.020(2) 0.023(2) 0.0001(18) 0.0072(19) 0.0021(18)
C19 0.022(2) 0.024(2) 0.024(2) 0.0004(18) 0.0085(19) 0.0015(18)
C20 0.027(2) 0.021(2) 0.019(2) -0.0015(18) 0.0063(19) 0.0035(19)
C21 0.024(2) 0.025(2) 0.031(3) 0.0060(19) 0.007(2) 0.0000(19)
C22 0.046(3) 0.037(3) 0.030(3) 0.005(2) -0.005(2) -0.017(2)
C23 0.042(3) 0.036(3) 0.037(3) 0.008(2) 0.001(3) -0.016(2)
C24 0.036(3) 0.033(3) 0.029(3) 0.002(2) 0.003(2) -0.008(2)
C25 0.040(3) 0.029(3) 0.033(3) 0.009(2) 0.003(2) -0.012(2)
C26 0.024(2) 0.023(2) 0.025(2) -0.0006(19) 0.007(2) 0.0011(18)
N1 0.026(2) 0.0201(19) 0.021(2) 0.0003(15) 0.0059(16) -0.0027(15)
N2 0.035(2) 0.0231(19) 0.0199(19) 0.0003(16) 0.0054(17) -0.0013(17)
N3 0.037(2) 0.023(2) 0.027(2) 0.0033(16) 0.0092(18) -0.0022(17)
N4 0.034(2) 0.0213(19) 0.025(2) -0.0009(15) 0.0073(18) -0.0052(16)
N5 0.025(2) 0.023(2) 0.031(2) 0.0056(16) 0.0046(17) 0.0007(16)
O1 0.0182(16) 0.0253(16) 0.0239(17) 0.0001(13) 0.0041(13) 0.0014(12)
O2 0.0161(15) 0.0347(17) 0.0249(17) 0.0012(13) 0.0084(13) -0.0021(13)
O3 0.0202(15) 0.0200(16) 0.0277(17) -0.0007(12) 0.0094(13) -0.0036(12)
O4 0.0150(15) 0.0224(16) 0.0368(18) 0.0023(13) 0.0120(13) 0.0003(12)
O5 0.083(3) 0.038(2) 0.042(2) -0.0089(17) -0.017(2) 0.016(2)

loop_
_atom_type_symbol
_atom_type_description
_atom_type_scat_dispersion_real
_atom_type_scat_dispersion_imag
_atom_type_scat_source
C C 0.0033 0.0016 'International Tables Vol C Tables 4.2.6.8 and 6.1.1.4'
H H 0.0000 0.0000 'International Tables Vol C Tables 4.2.6.8 and 6.1.1.4'
N N 0.0061 0.0033 'International Tables Vol C Tables 4.2.6.8 and 6.1.1.4'
O O 0.0106 0.0060 'International Tables Vol C Tables 4.2.6.8 and 6.1.1.4'
Co Co 0.3494 0.9721 'International Tables Vol C Tables 4.2.6.8 and 6.1.1.4'

loop_
_geom_angle_atom_site_label_1
_geom_angle_atom_site_label_2
_geom_angle_atom_site_label_3
_geom_angle
_geom_angle_site_symmetry_1
_geom_angle_site_symmetry_3
_geom_angle_publ_flag
O1 Co1 O2 93.45(11) . 3_577 y
O1 Co1 O3 95.74(11) . . y
O2 Co1 O3 170.47(11) 3_577 . y
O1 Co1 O4 177.39(11) . 3_677 y
O2 Co1 O4 83.96(11) 3_577 3_677 y
O3 Co1 O4 86.83(11) . 3_677 y
O1 Co1 N5 87.57(12) . 2_557 y
O2 Co1 N5 81.02(12) 3_577 2_557 y
O3 Co1 N5 101.86(12) . 2_557 y
O4 Co1 N5 92.37(12) 3_677 2_557 y
O1 Co1 N1 96.54(12) . . y
O2 Co1 N1 91.52(12) 3_577 . y
O3 Co1 N1 84.94(12) . . y
O4 Co1 N1 83.20(12) 3_677 . y
N5 Co1 N1 171.71(13) 2_557 . y
O1 C1 O2 124.4(4) . . ?
O1 C1 C2 118.8(4) . . ?
O2 C1 C2 116.8(4) . . ?
C3 C2 C7 119.2(4) . . ?
C3 C2 C1 118.9(4) . . ?
C7 C2 C1 121.8(4) . . ?
C4 C3 C2 121.6(5) . . ?
C4 C3 H3 119.2 . . ?
C2 C3 H3 119.2 . . ?
C3 C4 C5 119.5(5) . . ?
C3 C4 H4 120.2 . . ?
C5 C4 H4 120.2 . . ?
C4 C5 C6 119.5(5) . . ?
C4 C5 H5 120.2 . . ?
C6 C5 H5 120.2 . . ?
C5 C6 C7 121.8(5) . . ?
C5 C6 H6 119.1 . . ?
C7 C6 H6 119.1 . . ?
C6 C7 C2 118.2(4) . . ?
C6 C7 C8 118.0(4) . . ?
C2 C7 C8 123.3(4) . . ?
C13 C8 C9 117.4(4) . . ?
C13 C8 C7 123.7(4) . . ?
C9 C8 C7 118.4(4) . . ?
C10 C9 C8 121.8(4) . . ?
C10 C9 H9 119.1 . . ?
C8 C9 H9 119.1 . . ?
C9 C10 C11 120.0(4) . . ?
C9 C10 H10 120.0 . . ?
C11 C10 H10 120.0 . . ?
C10 C11 C12 119.3(5) . . ?
C10 C11 H11 120.3 . . ?
C12 C11 H11 120.3 . . ?
C13 C12 C11 120.9(4) . . ?
C13 C12 H12 119.5 . . ?
C11 C12 H12 119.5 . . ?
C12 C13 C8 120.5(4) . . ?
C12 C13 C14 118.2(4) . . ?
C8 C13 C14 121.2(4) . . ?
O3 C14 O4 124.6(4) . . ?
O3 C14 C13 118.7(4) . . ?
O4 C14 C13 116.7(4) . . ?
N1 C15 C16 122.7(4) . . ?
N1 C15 H15 118.7 . . ?
C16 C15 H15 118.7 . . ?
C15 C16 C17 119.8(4) . . ?
C15 C16 H16 120.1 . . ?
C17 C16 H16 120.1 . . ?
C18 C17 C16 118.2(4) . . ?
C18 C17 H17 120.9 . . ?
C16 C17 H17 120.9 . . ?
C17 C18 C19 117.8(4) . . ?
C17 C18 C20 123.5(4) . . ?
C19 C18 C20 118.6(4) . . ?
N1 C19 C18 124.6(4) . . ?
N1 C19 H19 117.7 . . ?
C18 C19 H19 117.7 . . ?
N2 C20 N4 109.7(4) . . ?
N2 C20 C18 125.7(4) . . ?
N4 C20 C18 124.5(4) . . ?
C25 C21 C22 116.6(4) . . ?
C25 C21 C26 121.8(4) . . ?
C22 C21 C26 121.6(4) . . ?
C23 C22 C21 119.8(4) . . ?
C23 C22 H22 120.1 . . ?
C21 C22 H22 120.1 . . ?
N5 C23 C22 124.0(4) . . ?
N5 C23 H23 118.0 . . ?
C22 C23 H23 118.0 . . ?
N5 C24 C25 123.6(4) . . ?
N5 C24 H24 118.2 . . ?
C25 C24 H24 118.2 . . ?
C21 C25 C24 120.0(4) . . ?
C21 C25 H25 120.0 . . ?
C24 C25 H25 120.0 . . ?
N3 C26 N4 114.3(4) . . ?
N3 C26 C21 122.5(4) . . ?
N4 C26 C21 123.2(4) . . ?
C15 N1 C19 116.7(4) . . ?
C15 N1 Co1 125.3(3) . . ?
C19 N1 Co1 116.5(3) . . ?
C20 N2 N3 111.0(3) . . ?
C20 N2 H2A 126.3 . . ?
N3 N2 H2A 122.7 . . ?
C26 N3 N2 102.1(3) . . ?
C20 N4 C26 102.9(3) . . ?
C24 N5 C23 116.0(4) . . ?
C24 N5 Co1 121.1(3) . 2_547 ?
C23 N5 Co1 120.5(3) . 2_547 ?
C1 O1 Co1 134.3(3) . . ?
C1 O2 Co1 128.9(3) . 3_577 ?
C14 O3 Co1 128.9(3) . . ?
C14 O4 Co1 128.3(3) . 3_677 ?
H5B O5 H5A 109.1 . . ?

loop_
_geom_bond_atom_site_label_1
_geom_bond_atom_site_label_2
_geom_bond_distance
_geom_bond_site_symmetry_2
_geom_bond_publ_flag
Co1 O1 2.043(3) . y
Co1 O2 2.072(3) 3_577 y
Co1 O3 2.084(3) . y
Co1 O4 2.110(3) 3_677 y
Co1 N5 2.192(3) 2_557 y
Co1 N1 2.208(3) . y
C1 O1 1.256(5) . ?
C1 O2 1.261(5) . ?
C1 C2 1.492(6) . ?
C2 C3 1.381(6) . ?
C2 C7 1.409(6) . ?
C3 C4 1.375(6) . ?
C3 H3 0.9300 . ?
C4 C5 1.377(7) . ?
C4 H4 0.9300 . ?
C5 C6 1.382(7) . ?
C5 H5 0.9300 . ?
C6 C7 1.384(6) . ?
C6 H6 0.9300 . ?
C7 C8 1.490(6) . ?
C8 C13 1.395(6) . ?
C8 C9 1.398(6) . ?
C9 C10 1.372(7) . ?
C9 H9 0.9300 . ?
C10 C11 1.377(7) . ?
C10 H10 0.9300 . ?
C11 C12 1.380(6) . ?
C11 H11 0.9300 . ?
C12 C13 1.379(6) . ?
C12 H12 0.9300 . ?
C13 C14 1.502(5) . ?
C14 O3 1.256(5) . ?
C14 O4 1.263(5) . ?
C15 N1 1.332(5) . ?
C15 C16 1.375(6) . ?
C15 H15 0.9300 . ?
C16 C17 1.383(6) . ?
C16 H16 0.9300 . ?
C17 C18 1.376(6) . ?
C17 H17 0.9300 . ?
C18 C19 1.380(5) . ?
C18 C20 1.471(6) . ?
C19 N1 1.333(5) . ?
C19 H19 0.9300 . ?
C20 N2 1.328(5) . ?
C20 N4 1.329(5) . ?
C21 C25 1.369(6) . ?
C21 C22 1.387(6) . ?
C21 C26 1.466(6) . ?
C22 C23 1.367(6) . ?
C22 H22 0.9300 . ?
C23 N5 1.332(6) . ?
C23 H23 0.9300 . ?
C24 N5 1.330(5) . ?
C24 C25 1.380(6) . ?
C24 H24 0.9300 . ?
C25 H25 0.9300 . ?
C26 N3 1.323(5) . ?
C26 N4 1.370(5) . ?
N2 N3 1.358(5) . ?
N2 H2A 0.9106 . ?
N5 Co1 2.192(3) 2_547 ?
O2 Co1 2.072(3) 3_577 ?
O4 Co1 2.110(3) 3_677 ?
O5 H5B 0.8600 . ?
O5 H5A 0.8620 . ?

loop_
_geom_torsion_atom_site_label_1
_geom_torsion_atom_site_label_2
_geom_torsion_atom_site_label_3
_geom_torsion_atom_site_label_4
_geom_torsion
_geom_torsion_site_symmetry_1
_geom_torsion_site_symmetry_4
O1 C1 C2 C3 147.6(4) . .
O2 C1 C2 C3 -31.3(6) . .
O1 C1 C2 C7 -29.0(6) . .
O2 C1 C2 C7 152.1(4) . .
C7 C2 C3 C4 3.9(7) . .
C1 C2 C3 C4 -172.8(4) . .
C2 C3 C4 C5 0.1(8) . .
C3 C4 C5 C6 -3.3(8) . .
C4 C5 C6 C7 2.5(8) . .
C5 C6 C7 C2 1.4(7) . .
C5 C6 C7 C8 -170.7(4) . .
C3 C2 C7 C6 -4.6(6) . .
C1 C2 C7 C6 172.0(4) . .
C3 C2 C7 C8 167.1(4) . .
C1 C2 C7 C8 -16.3(6) . .
C6 C7 C8 C13 -73.6(6) . .
C2 C7 C8 C13 114.7(5) . .
C6 C7 C8 C9 98.2(5) . .
C2 C7 C8 C9 -73.5(6) . .
C13 C8 C9 C10 -0.6(7) . .
C7 C8 C9 C10 -173.0(4) . .
C8 C9 C10 C11 1.2(8) . .
C9 C10 C11 C12 -0.2(8) . .
C10 C11 C12 C13 -1.3(8) . .
C11 C12 C13 C8 1.9(7) . .
C11 C12 C13 C14 -174.9(4) . .
C9 C8 C13 C12 -1.0(6) . .
C7 C8 C13 C12 171.0(4) . .
C9 C8 C13 C14 175.8(4) . .
C7 C8 C13 C14 -12.3(6) . .
C12 C13 C14 O3 132.9(4) . .
C8 C13 C14 O3 -43.9(6) . .
C12 C13 C14 O4 -46.4(6) . .
C8 C13 C14 O4 136.8(4) . .
N1 C15 C16 C17 -2.3(8) . .
C15 C16 C17 C18 0.8(8) . .
C16 C17 C18 C19 1.4(7) . .
C16 C17 C18 C20 -177.1(4) . .
C17 C18 C19 N1 -2.5(6) . .
C20 C18 C19 N1 176.1(4) . .
C17 C18 C20 N2 -33.4(7) . .
C19 C18 C20 N2 148.1(4) . .
C17 C18 C20 N4 147.2(5) . .
C19 C18 C20 N4 -31.3(6) . .
C25 C21 C22 C23 0.0(7) . .
C26 C21 C22 C23 -178.8(5) . .
C21 C22 C23 N5 0.1(8) . .
C22 C21 C25 C24 0.0(7) . .
C26 C21 C25 C24 178.8(4) . .
N5 C24 C25 C21 -0.1(8) . .
C25 C21 C26 N3 178.3(4) . .
C22 C21 C26 N3 -3.0(7) . .
C25 C21 C26 N4 -4.7(7) . .
C22 C21 C26 N4 174.0(4) . .
C16 C15 N1 C19 1.3(7) . .
C16 C15 N1 Co1 167.1(4) . .
C18 C19 N1 C15 1.1(6) . .
C18 C19 N1 Co1 -165.9(3) . .
O1 Co1 N1 C15 78.0(4) . .
O2 Co1 N1 C15 171.6(3) 3_577 .
O3 Co1 N1 C15 -17.2(3) . .
O4 Co1 N1 C15 -104.6(4) 3_677 .
N5 Co1 N1 C15 -162.7(8) 2_557 .
O1 Co1 N1 C19 -116.2(3) . .
O2 Co1 N1 C19 -22.6(3) 3_577 .
O3 Co1 N1 C19 148.5(3) . .
O4 Co1 N1 C19 61.1(3) 3_677 .
N5 Co1 N1 C19 3.1(11) 2_557 .
N4 C20 N2 N3 -0.3(5) . .
C18 C20 N2 N3 -179.8(4) . .
N4 C26 N3 N2 0.1(5) . .
C21 C26 N3 N2 177.4(4) . .
C20 N2 N3 C26 0.1(5) . .
N2 C20 N4 C26 0.4(5) . .
C18 C20 N4 C26 179.9(4) . .
N3 C26 N4 C20 -0.3(5) . .
C21 C26 N4 C20 -177.6(4) . .
C25 C24 N5 C23 0.2(7) . .
C25 C24 N5 Co1 163.0(4) . 2_547
C22 C23 N5 C24 -0.1(8) . .
C22 C23 N5 Co1 -163.1(4) . 2_547
O2 C1 O1 Co1 113.6(4) . .
C2 C1 O1 Co1 -65.3(5) . .
O2 Co1 O1 C1 -107.7(4) 3_577 .
O3 Co1 O1 C1 69.8(4) . .
O4 Co1 O1 C1 -100(3) 3_677 .
N5 Co1 O1 C1 171.4(4) 2_557 .
N1 Co1 O1 C1 -15.8(4) . .
O1 C1 O2 Co1 -16.8(6) . 3_577
C2 C1 O2 Co1 162.0(3) . 3_577
O4 C14 O3 Co1 129.1(4) . .
C13 C14 O3 Co1 -50.1(5) . .
O1 Co1 O3 C14 73.8(3) . .
O2 Co1 O3 C14 -121.6(7) 3_577 .
O4 Co1 O3 C14 -106.7(3) 3_677 .
N5 Co1 O3 C14 -14.9(3) 2_557 .
N1 Co1 O3 C14 169.9(3) . .
O3 C14 O4 Co1 -33.2(6) . 3_677
C13 C14 O4 Co1 146.0(3) . 3_677
